data_1556366
loop_
_publ_author_name
'Schulten, Christian'
'von Frantzius, Gerd'
'Schnakenburg, Gregor'
'Espinosa, Arturo'
'Streubel, Rainer'

_publ_section_title
;
 Deoxygenation of carbon dioxide by electrophilic terminal phosphinidene
 complexes
;
_journal_issue 12
_journal_name_full 'Chemical Science'
_journal_page_first 3526
_journal_paper_doi 10.1039/c2sc21081a
_journal_volume 3
_journal_year 2012
_chemical_formula_moiety 'C19 H35 N O7 P Si2 W'
_chemical_formula_sum 'C19 H35 N O7 P Si2 W'
_chemical_formula_weight 660.48
_space_group_IT_number 2
_space_group_name_Hall '-P 1'
_space_group_name_H-M_alt 'P -1'
_symmetry_cell_setting triclinic
_symmetry_space_group_name_H-M 'P -1'
_atom_sites_solution_hydrogens geom
_atom_sites_solution_primary direct
_atom_sites_solution_secondary difmap
_audit_creation_method SHELXL-97
_cell_angle_alpha 85.0791(15)
_cell_angle_beta 82.5425(16)
_cell_angle_gamma 64.6070(15)
_cell_formula_units_Z 4
_cell_length_a 10.7620(3)
_cell_length_b 11.0051(3)
_cell_length_c 25.8757(9)
_cell_measurement_reflns_used 9850
_cell_measurement_temperature 123(2)
_cell_measurement_theta_max 32.03
_cell_measurement_theta_min 1.00
_cell_volume 2743.58(15)
_computing_cell_refinement 'HKL Scalepack (Otwinowski & Minor 1997)'
_computing_data_collection 'HKL Denzo and Scalepack (Otwinowski & Minor 1997)'
_computing_data_reduction 'HKL Denzo and Scalepack (Otwinowski & Minor 1997)'
_computing_molecular_graphics 'DIAMOND (Brandenburg, 1999)'
_computing_publication_material 'SHELXL97 (Sheldrick, 1997)'
_computing_structure_refinement 'SHELXL-97 (Sheldrick, 1997)'
_computing_structure_solution 'SHELXS-97 (Sheldrick, 1990)'
_diffrn_ambient_temperature 123(2)
_diffrn_detector_area_resol_mean 9
_diffrn_measured_fraction_theta_full 0.936
_diffrn_measured_fraction_theta_max 0.936
_diffrn_measurement_device '95mm CCD camera on \k-goniostat'
_diffrn_measurement_device_type 'Nonius KappaCCD'
_diffrn_measurement_method 'CCD rotation images, thin slices'
_diffrn_radiation_monochromator 'horizonally mounted graphite crystal'
_diffrn_radiation_type MoK\a
_diffrn_radiation_wavelength 0.71073
_diffrn_reflns_av_R_equivalents 0.0815
_diffrn_reflns_av_sigmaI/netI 0.1102
_diffrn_reflns_limit_h_max 14
_diffrn_reflns_limit_h_min -14
_diffrn_reflns_limit_k_max 15
_diffrn_reflns_limit_k_min -15
_diffrn_reflns_limit_l_max 35
_diffrn_reflns_limit_l_min -35
_diffrn_reflns_number 30036
_diffrn_reflns_theta_full 29.00
_diffrn_reflns_theta_max 29.00
_diffrn_reflns_theta_min 2.33
_exptl_absorpt_coefficient_mu 4.391
_exptl_absorpt_correction_T_max 0.37841
_exptl_absorpt_correction_T_min 0.34122
_exptl_absorpt_correction_type multi-scan
_exptl_absorpt_process_details
;
R.H. Blessing, Acta Cryst. (1995), A51, 33-38
;
_exptl_crystal_colour colourless
_exptl_crystal_density_diffrn 1.599
_exptl_crystal_density_method 'not measured'
_exptl_crystal_description block
_exptl_crystal_F_000 1316
_exptl_crystal_size_max 0.24
_exptl_crystal_size_mid 0.24
_exptl_crystal_size_min 0.22
_refine_diff_density_max 1.996
_refine_diff_density_min -1.525
_refine_diff_density_rms 0.172
_refine_ls_extinction_method none
_refine_ls_goodness_of_fit_ref 0.878
_refine_ls_hydrogen_treatment mixed
_refine_ls_matrix_type full
_refine_ls_number_parameters 589
_refine_ls_number_reflns 13638
_refine_ls_number_restraints 1
_refine_ls_restrained_S_all 0.878
_refine_ls_R_factor_all 0.0791
_refine_ls_R_factor_gt 0.0391
_refine_ls_shift/su_max 0.002
_refine_ls_shift/su_mean 0.000
_refine_ls_structure_factor_coef Fsqd
_refine_ls_weighting_details 'calc w=1/[\s^2^(Fo^2^)+(0.0000P)^2^+0.0000P] where P=(Fo^2^+2Fc^2^)/3'
_refine_ls_weighting_scheme calc
_refine_ls_wR_factor_gt 0.0644
_refine_ls_wR_factor_ref 0.0727
_reflns_number_gt 8753
_reflns_number_total 13638
_reflns_threshold_expression >2sigma(I)
_cod_data_source_file c2sc21081a.txt
_cod_data_source_block Greg980
_cod_depositor_comments
;
The following automatic conversions were performed:

data item '_exptl_absorpt_correction_type' value 'Multi-Scan' was
changed to 'multi-scan' in accordance with the
/home/saulius/struct/COD-crude-data/automatic-downloads/DataCite-retrospective/RSC/depositions/lib/dictionaries/cif_core.dic
dictionary named 'cif_core.dic' version 2.4.2 last updated on
2011-04-26.

data item '_symmetry_cell_setting' value 'Triclinic' was changed to
'triclinic' in accordance with the
/home/saulius/struct/COD-crude-data/automatic-downloads/DataCite-retrospective/RSC/depositions/lib/dictionaries/cif_core.dic
dictionary named 'cif_core.dic' version 2.4.2 last updated on
2011-04-26.

Automatic conversion script
Id: cif_fix_values 6909 2019-04-08 15:41:33Z antanas 
;
_cod_original_cell_volume 2743.59(14)
_cod_database_code 1556366

loop_
_symmetry_equiv_pos_as_xyz
'x, y, z'
'-x, -y, -z'

loop_
_atom_site_label
_atom_site_type_symbol
_atom_site_fract_x
_atom_site_fract_y
_atom_site_fract_z
_atom_site_U_iso_or_equiv
_atom_site_adp_type
_atom_site_occupancy
_atom_site_symmetry_multiplicity
_atom_site_calc_flag
_atom_site_refinement_flags
C1 C 0.4583(4) 0.6276(4) 0.3330(2) 0.0191(11) Uani 1 1 d .
C2 C 0.5094(5) 0.3992(4) 0.3716(2) 0.0223(12) Uani 1 1 d .
H2A H 0.4118 0.4483 0.3873 0.027 Uiso 1 1 calc R
C3 C 0.5143(5) 0.2868(4) 0.3395(2) 0.0353(15) Uani 1 1 d .
H3A H 0.4906 0.2229 0.3626 0.053 Uiso 1 1 calc R
H3B H 0.6077 0.2400 0.3219 0.053 Uiso 1 1 calc R
H3C H 0.4479 0.3253 0.3135 0.053 Uiso 1 1 calc R
C4 C 0.6001(5) 0.3458(5) 0.4163(2) 0.0348(15) Uani 1 1 d .
H4C H 0.5930 0.4213 0.4358 0.052 Uiso 1 1 calc R
H4B H 0.6965 0.2948 0.4022 0.052 Uiso 1 1 calc R
H4A H 0.5692 0.2868 0.4396 0.052 Uiso 1 1 calc R
C5 C 0.6873(4) 0.4491(4) 0.3106(2) 0.0264(13) Uani 1 1 d .
H5A H 0.7356 0.3510 0.3198 0.032 Uiso 1 1 calc R
C6 C 0.6879(5) 0.4612(5) 0.2515(2) 0.0393(15) Uani 1 1 d .
H6A H 0.7833 0.4186 0.2352 0.059 Uiso 1 1 calc R
H6B H 0.6462 0.5564 0.2405 0.059 Uiso 1 1 calc R
H6C H 0.6345 0.4163 0.2408 0.059 Uiso 1 1 calc R
C7 C 0.7694(5) 0.5164(5) 0.3301(2) 0.0342(14) Uani 1 1 d .
H7C H 0.7668 0.5056 0.3681 0.051 Uiso 1 1 calc R
H7B H 0.7287 0.6124 0.3201 0.051 Uiso 1 1 calc R
H7A H 0.8656 0.4744 0.3145 0.051 Uiso 1 1 calc R
C8 C 0.0683(4) 0.8130(4) 0.39263(18) 0.0171(10) Uani 1 1 d .
H8A H 0.0245 0.8847 0.4190 0.021 Uiso 1 1 calc R
C9 C -0.0806(5) 1.0492(4) 0.3194(2) 0.0339(14) Uani 1 1 d .
H9A H 0.0074 1.0491 0.3038 0.051 Uiso 1 1 calc R
H9B H -0.1153 1.1063 0.3498 0.051 Uiso 1 1 calc R
H9C H -0.1481 1.0843 0.2936 0.051 Uiso 1 1 calc R
C10 C -0.2282(5) 0.8814(5) 0.3652(2) 0.0401(16) Uani 1 1 d .
H10A H -0.2609 0.9301 0.3978 0.060 Uiso 1 1 calc R
H10B H -0.2215 0.7898 0.3717 0.060 Uiso 1 1 calc R
H10C H -0.2934 0.9282 0.3393 0.060 Uiso 1 1 calc R
C11 C 0.0203(5) 0.7631(5) 0.2831(2) 0.0371(15) Uani 1 1 d .
H11A H 0.0215 0.6746 0.2928 0.056 Uiso 1 1 calc R
H11B H 0.1149 0.7530 0.2725 0.056 Uiso 1 1 calc R
H11C H -0.0363 0.8036 0.2542 0.056 Uiso 1 1 calc R
C12 C -0.0819(5) 0.6917(5) 0.4735(2) 0.0325(13) Uani 1 1 d .
H12A H -0.1515 0.6928 0.4523 0.049 Uiso 1 1 calc R
H12B H -0.1136 0.7800 0.4886 0.049 Uiso 1 1 calc R
H12C H -0.0681 0.6229 0.5016 0.049 Uiso 1 1 calc R
C13 C 0.1191(5) 0.5123(4) 0.3874(2) 0.0294(13) Uani 1 1 d .
H13A H 0.1932 0.5067 0.3601 0.044 Uiso 1 1 calc R
H13B H 0.0349 0.5301 0.3715 0.044 Uiso 1 1 calc R
H13C H 0.1472 0.4269 0.4077 0.044 Uiso 1 1 calc R
C14 C 0.2193(5) 0.6019(4) 0.4780(2) 0.0286(13) Uani 1 1 d .
H14C H 0.2319 0.5149 0.4949 0.043 Uiso 1 1 calc R
H14B H 0.1900 0.6700 0.5045 0.043 Uiso 1 1 calc R
H14A H 0.3069 0.5942 0.4587 0.043 Uiso 1 1 calc R
C15 C 0.3806(5) 1.0737(4) 0.4475(2) 0.0280(13) Uani 1 1 d .
C16 C 0.1344(5) 1.1285(5) 0.4002(2) 0.0243(12) Uani 1 1 d .
C17 C 0.2094(5) 0.9346(4) 0.4827(2) 0.0274(14) Uani 1 1 d .
C18 C 0.4815(5) 0.7905(5) 0.4305(2) 0.0242(12) Uani 1 1 d .
C19 C 0.4049(5) 0.9903(5) 0.3442(2) 0.0259(13) Uani 1 1 d .
C20 C 0.7154(5) 0.1320(5) 0.1462(2) 0.0285(13) Uani 1 1 d .
C21 C 0.7728(5) 0.2371(5) 0.0649(2) 0.0314(14) Uani 1 1 d .
H21A H 0.6706 0.2733 0.0640 0.038 Uiso 1 1 calc R
C22 C 0.8412(6) 0.1609(5) 0.0155(2) 0.0446(16) Uani 1 1 d .
H22A H 0.9411 0.1340 0.0130 0.067 Uiso 1 1 calc R
H22B H 0.8033 0.2188 -0.0148 0.067 Uiso 1 1 calc R
H22C H 0.8235 0.0805 0.0162 0.067 Uiso 1 1 calc R
C23 C 0.8075(6) 0.3576(5) 0.0671(3) 0.054(2) Uani 1 1 d .
H23C H 0.7650 0.4032 0.1000 0.081 Uiso 1 1 calc R
H23B H 0.7717 0.4205 0.0378 0.081 Uiso 1 1 calc R
H23A H 0.9081 0.3262 0.0650 0.081 Uiso 1 1 calc R
C24 C 0.9550(5) 0.0862(5) 0.1228(2) 0.0332(14) Uani 1 1 d .
H24A H 1.0090 0.1063 0.0915 0.040 Uiso 1 1 calc R
C25 C 0.9780(5) 0.1471(5) 0.1686(2) 0.0467(17) Uani 1 1 d .
H25A H 1.0759 0.1028 0.1745 0.070 Uiso 1 1 calc R
H25B H 0.9218 0.1348 0.1997 0.070 Uiso 1 1 calc R
H25C H 0.9512 0.2434 0.1613 0.070 Uiso 1 1 calc R
C26 C 1.0098(5) -0.0676(5) 0.1282(2) 0.0449(17) Uani 1 1 d .
H26C H 0.9915 -0.1017 0.0977 0.067 Uiso 1 1 calc R
H26B H 0.9632 -0.0920 0.1598 0.067 Uiso 1 1 calc R
H26A H 1.1096 -0.1073 0.1308 0.067 Uiso 1 1 calc R
C27 C 0.3102(5) 0.2709(4) 0.1391(2) 0.0256(12) Uani 1 1 d .
H27A H 0.2488 0.2243 0.1378 0.031 Uiso 1 1 calc R
C28 C 0.4556(5) 0.2111(5) 0.0242(2) 0.0388(15) Uani 1 1 d .
H28A H 0.4220 0.1444 0.0179 0.058 Uiso 1 1 calc R
H28B H 0.5432 0.1662 0.0397 0.058 Uiso 1 1 calc R
H28C H 0.4701 0.2557 -0.0090 0.058 Uiso 1 1 calc R
C29 C 0.3689(5) 0.4864(5) 0.0687(2) 0.0370(14) Uani 1 1 d .
H29A H 0.4463 0.4638 0.0894 0.055 Uiso 1 1 calc R
H29B H 0.2883 0.5637 0.0835 0.055 Uiso 1 1 calc R
H29C H 0.3949 0.5090 0.0327 0.055 Uiso 1 1 calc R
C30 C 0.1550(5) 0.3884(5) 0.0441(2) 0.0456(17) Uani 1 1 d .
H30A H 0.0832 0.4611 0.0649 0.068 Uiso 1 1 calc R
H30B H 0.1324 0.3106 0.0466 0.068 Uiso 1 1 calc R
H30C H 0.1599 0.4195 0.0076 0.068 Uiso 1 1 calc R
C31 C 0.3279(5) 0.4778(5) 0.2077(2) 0.0398(15) Uani 1 1 d .
H31A H 0.3262 0.5475 0.1811 0.060 Uiso 1 1 calc R
H31B H 0.4229 0.4085 0.2084 0.060 Uiso 1 1 calc R
H31C H 0.2942 0.5184 0.2419 0.060 Uiso 1 1 calc R
C32 C 0.0496(5) 0.5320(5) 0.1700(2) 0.0449(16) Uani 1 1 d .
H32A H -0.0050 0.4892 0.1586 0.067 Uiso 1 1 calc R
H32B H 0.0704 0.5860 0.1410 0.067 Uiso 1 1 calc R
H32C H -0.0031 0.5902 0.1991 0.067 Uiso 1 1 calc R
C33 C 0.1689(5) 0.3116(5) 0.2501(2) 0.0390(15) Uani 1 1 d .
H33C H 0.1197 0.3761 0.2777 0.059 Uiso 1 1 calc R
H33B H 0.2535 0.2409 0.2624 0.059 Uiso 1 1 calc R
H33A H 0.1094 0.2711 0.2412 0.059 Uiso 1 1 calc R
C34 C 0.5384(6) -0.2851(6) 0.1388(2) 0.0401(16) Uani 1 1 d .
C35 C 0.3541(6) -0.0769(5) 0.2038(2) 0.0328(14) Uani 1 1 d .
C36 C 0.3719(5) -0.0335(5) 0.0945(2) 0.0283(12) Uani 1 1 d .
C37 C 0.6705(5) -0.1198(5) 0.0914(2) 0.0290(13) Uani 1 1 d .
C38 C 0.6478(5) -0.1606(5) 0.2037(2) 0.0287(13) Uani 1 1 d .
N1 N 0.5456(4) 0.4969(3) 0.33777(17) 0.0213(10) Uani 1 1 d .
N2 N 0.8077(4) 0.1487(4) 0.11194(18) 0.0260(11) Uani 1 1 d .
O1 O 0.3332(3) 0.6599(3) 0.36187(13) 0.0214(8) Uani 1 1 d .
O2 O 0.4836(3) 0.7138(3) 0.30719(14) 0.0267(8) Uani 1 1 d .
H2 H 0.4725 0.7108 0.2759 0.040 Uiso 1 1 calc R
O3 O 0.4217(4) 1.1378(3) 0.46662(15) 0.0391(10) Uani 1 1 d .
O4 O 0.0350(3) 1.2224(3) 0.39317(16) 0.0403(11) Uani 1 1 d .
O5 O 0.1524(4) 0.9237(3) 0.52247(15) 0.0349(10) Uani 1 1 d .
O6 O 0.5750(3) 0.6951(3) 0.44001(15) 0.0347(10) Uani 1 1 d .
O7 O 0.4543(3) 1.0117(3) 0.30457(15) 0.0310(9) Uani 1 1 d .
O8 O 0.5808(3) 0.1952(3) 0.13204(13) 0.0259(9) Uani 1 1 d .
O9 O 0.7353(4) 0.0686(4) 0.18779(15) 0.0364(10) Uani 1 1 d .
H9 H 0.6831 0.0289 0.1933 0.055 Uiso 1 1 calc R
O10 O 0.5513(4) -0.3937(4) 0.13398(18) 0.0610(15) Uani 1 1 d .
O11 O 0.2603(4) -0.0582(4) 0.23378(18) 0.0540(13) Uani 1 1 d .
O12 O 0.2899(4) 0.0015(3) 0.06570(15) 0.0403(11) Uani 1 1 d .
O13 O 0.7600(4) -0.1350(4) 0.05998(17) 0.0506(12) Uani 1 1 d .
O14 O 0.7214(4) -0.1993(3) 0.23560(15) 0.0388(11) Uani 1 1 d .
P1 P 0.22906(12) 0.82325(11) 0.36885(5) 0.0180(3) Uani 1 1 d D
HP1 H 0.217(5) 0.864(4) 0.3134(16) 0.056(16) Uiso 1 1 d D
P2 P 0.46750(13) 0.13827(13) 0.16047(6) 0.0244(3) Uani 1 1 d D
HP2 H 0.442(5) 0.171(4) 0.2163(15) 0.062(17) Uiso 1 1 d D
Si1 Si -0.05402(13) 0.87366(13) 0.34010(6) 0.0239(3) Uani 1 1 d .
Si2 Si 0.08440(13) 0.65248(12) 0.43182(6) 0.0222(3) Uani 1 1 d .
Si3 Si 0.32539(14) 0.33886(15) 0.06945(7) 0.0306(4) Uani 1 1 d .
Si4 Si 0.21434(14) 0.39978(14) 0.19154(7) 0.0312(4) Uani 1 1 d .
W1 W 0.309054(19) 0.960899(18) 0.414596(9) 0.01970(6) Uani 1 1 d .
W2 W 0.51154(2) -0.097334(19) 0.147551(9) 0.02566(6) Uani 1 1 d .

loop_
_atom_site_aniso_label
_atom_site_aniso_U_11
_atom_site_aniso_U_22
_atom_site_aniso_U_33
_atom_site_aniso_U_23
_atom_site_aniso_U_13
_atom_site_aniso_U_12
C1 0.020(2) 0.019(2) 0.020(3) -0.005(2) -0.001(2) -0.009(2)
C2 0.024(2) 0.016(2) 0.026(3) 0.000(2) -0.003(2) -0.007(2)
C3 0.032(3) 0.024(3) 0.049(5) 0.000(3) -0.005(3) -0.011(2)
C4 0.039(3) 0.033(3) 0.035(4) 0.009(3) -0.011(3) -0.018(3)
C5 0.017(2) 0.020(2) 0.037(4) -0.003(2) 0.005(3) -0.004(2)
C6 0.030(3) 0.036(3) 0.048(5) -0.011(3) 0.006(3) -0.011(2)
C7 0.021(3) 0.039(3) 0.042(4) -0.006(3) 0.000(3) -0.012(2)
C8 0.019(2) 0.016(2) 0.017(3) -0.002(2) 0.000(2) -0.0080(19)
C9 0.029(3) 0.032(3) 0.030(4) 0.002(3) -0.008(3) -0.002(2)
C10 0.021(3) 0.060(4) 0.042(4) 0.005(3) -0.006(3) -0.019(3)
C11 0.040(3) 0.045(3) 0.029(4) -0.007(3) -0.015(3) -0.016(3)
C12 0.032(3) 0.037(3) 0.030(4) -0.003(3) 0.011(3) -0.020(2)
C13 0.029(3) 0.029(3) 0.033(4) -0.004(3) 0.002(3) -0.016(2)
C14 0.030(3) 0.026(3) 0.029(4) 0.005(2) -0.008(3) -0.011(2)
C15 0.028(3) 0.023(3) 0.032(4) 0.005(2) 0.000(3) -0.012(2)
C16 0.029(3) 0.030(3) 0.020(3) -0.005(2) -0.003(2) -0.018(2)
C17 0.028(3) 0.016(2) 0.036(4) 0.001(3) -0.014(3) -0.005(2)
C18 0.023(3) 0.036(3) 0.019(3) -0.004(2) -0.008(2) -0.017(2)
C19 0.025(3) 0.021(3) 0.036(4) -0.003(3) -0.010(3) -0.012(2)
C20 0.030(3) 0.031(3) 0.027(4) 0.005(3) -0.010(3) -0.015(2)
C21 0.023(3) 0.043(3) 0.029(4) 0.008(3) -0.002(3) -0.016(2)
C22 0.043(3) 0.049(4) 0.024(4) 0.010(3) 0.005(3) -0.007(3)
C23 0.050(4) 0.039(3) 0.077(6) 0.011(4) -0.011(4) -0.023(3)
C24 0.022(3) 0.042(3) 0.036(4) 0.004(3) -0.001(3) -0.015(2)
C25 0.030(3) 0.066(4) 0.048(5) -0.007(3) -0.013(3) -0.020(3)
C26 0.030(3) 0.047(3) 0.052(5) 0.003(3) -0.003(3) -0.011(3)
C27 0.022(2) 0.034(3) 0.020(3) 0.000(2) 0.000(2) -0.012(2)
C28 0.048(4) 0.057(4) 0.019(4) -0.002(3) -0.001(3) -0.030(3)
C29 0.036(3) 0.047(3) 0.027(4) 0.002(3) -0.001(3) -0.018(3)
C30 0.037(3) 0.064(4) 0.041(5) 0.016(3) -0.016(3) -0.026(3)
C31 0.041(3) 0.041(3) 0.039(4) -0.013(3) -0.005(3) -0.016(3)
C32 0.034(3) 0.045(3) 0.044(5) -0.014(3) -0.003(3) -0.004(3)
C33 0.031(3) 0.049(3) 0.033(4) -0.014(3) 0.007(3) -0.013(3)
C34 0.046(3) 0.051(4) 0.033(4) 0.003(3) -0.006(3) -0.030(3)
C35 0.042(3) 0.042(3) 0.022(4) 0.012(3) -0.016(3) -0.023(3)
C36 0.030(3) 0.036(3) 0.023(3) -0.005(2) 0.004(3) -0.020(2)
C37 0.037(3) 0.035(3) 0.023(4) -0.006(3) -0.005(3) -0.021(3)
C38 0.027(3) 0.030(3) 0.031(4) -0.004(3) -0.001(3) -0.014(2)
N1 0.0166(19) 0.0134(18) 0.030(3) -0.0042(18) 0.000(2) -0.0026(16)
N2 0.021(2) 0.030(2) 0.028(3) 0.004(2) -0.006(2) -0.0115(19)
O1 0.0180(16) 0.0160(15) 0.027(2) -0.0038(15) 0.0040(16) -0.0055(13)
O2 0.0256(18) 0.0260(18) 0.023(2) 0.0018(17) 0.0006(19) -0.0075(15)
O3 0.049(2) 0.045(2) 0.038(3) -0.0076(19) -0.007(2) -0.032(2)
O4 0.030(2) 0.0286(19) 0.054(3) -0.002(2) -0.008(2) -0.0035(17)
O5 0.039(2) 0.035(2) 0.025(3) -0.0057(19) 0.007(2) -0.0120(18)
O6 0.031(2) 0.034(2) 0.032(3) -0.0014(18) -0.007(2) -0.0052(17)
O7 0.032(2) 0.038(2) 0.027(3) 0.0005(19) -0.001(2) -0.0192(17)
O8 0.0208(17) 0.0314(18) 0.027(2) 0.0022(17) -0.0022(17) -0.0127(15)
O9 0.030(2) 0.049(2) 0.035(3) 0.008(2) -0.005(2) -0.0224(18)
O10 0.082(3) 0.045(3) 0.071(4) -0.009(2) -0.015(3) -0.038(2)
O11 0.036(2) 0.080(3) 0.037(3) 0.020(3) -0.002(2) -0.020(2)
O12 0.034(2) 0.053(2) 0.037(3) -0.004(2) -0.008(2) -0.0198(19)
O13 0.043(2) 0.071(3) 0.041(3) -0.014(2) 0.014(2) -0.029(2)
O14 0.038(2) 0.042(2) 0.036(3) 0.005(2) -0.011(2) -0.0165(18)
P1 0.0159(6) 0.0181(6) 0.0195(8) -0.0019(5) 0.0006(6) -0.0072(5)
P2 0.0228(6) 0.0319(7) 0.0205(9) -0.0029(6) -0.0012(6) -0.0134(6)
Si1 0.0172(6) 0.0275(7) 0.0246(10) -0.0021(7) -0.0033(7) -0.0068(6)
Si2 0.0252(7) 0.0219(7) 0.0220(9) -0.0002(6) -0.0006(7) -0.0129(6)
Si3 0.0270(8) 0.0421(9) 0.0265(11) 0.0012(8) -0.0056(8) -0.0178(7)
Si4 0.0260(8) 0.0341(8) 0.0306(11) -0.0075(7) -0.0016(8) -0.0094(7)
W1 0.02011(10) 0.01933(10) 0.02159(14) -0.00217(9) -0.00172(10) -0.01000(8)
W2 0.02624(11) 0.03076(12) 0.02342(15) -0.00272(10) -0.00167(11) -0.01522(10)

loop_
_atom_type_symbol
_atom_type_description
_atom_type_scat_dispersion_real
_atom_type_scat_dispersion_imag
_atom_type_scat_source
C C 0.0033 0.0016 'International Tables Vol C Tables 4.2.6.8 and 6.1.1.4'
H H 0.0000 0.0000 'International Tables Vol C Tables 4.2.6.8 and 6.1.1.4'
N N 0.0061 0.0033 'International Tables Vol C Tables 4.2.6.8 and 6.1.1.4'
O O 0.0106 0.0060 'International Tables Vol C Tables 4.2.6.8 and 6.1.1.4'
P P 0.1023 0.0942 'International Tables Vol C Tables 4.2.6.8 and 6.1.1.4'
Si Si 0.0817 0.0704 'International Tables Vol C Tables 4.2.6.8 and 6.1.1.4'
W W -0.8490 6.8722 'International Tables Vol C Tables 4.2.6.8 and 6.1.1.4'

loop_
_geom_angle_atom_site_label_1
_geom_angle_atom_site_label_2
_geom_angle_atom_site_label_3
_geom_angle
O2 C1 N1 125.9(5)
O2 C1 O1 120.7(4)
N1 C1 O1 113.4(4)
N1 C2 C4 111.2(3)
N1 C2 C3 110.7(4)
C4 C2 C3 112.5(4)
N1 C2 H2A 107.4
C4 C2 H2A 107.4
C3 C2 H2A 107.4
C2 C3 H3A 109.5
C2 C3 H3B 109.5
H3A C3 H3B 109.5
C2 C3 H3C 109.5
H3A C3 H3C 109.5
H3B C3 H3C 109.5
C2 C4 H4C 109.5
C2 C4 H4B 109.5
H4C C4 H4B 109.5
C2 C4 H4A 109.5
H4C C4 H4A 109.5
H4B C4 H4A 109.5
N1 C5 C6 112.3(4)
N1 C5 C7 111.9(4)
C6 C5 C7 112.3(4)
N1 C5 H5A 106.6
C6 C5 H5A 106.6
C7 C5 H5A 106.6
C5 C6 H6A 109.5
C5 C6 H6B 109.5
H6A C6 H6B 109.5
C5 C6 H6C 109.5
H6A C6 H6C 109.5
H6B C6 H6C 109.5
C5 C7 H7C 109.5
C5 C7 H7B 109.5
H7C C7 H7B 109.5
C5 C7 H7A 109.5
H7C C7 H7A 109.5
H7B C7 H7A 109.5
P1 C8 Si1 110.2(2)
P1 C8 Si2 115.9(2)
Si1 C8 Si2 117.66(19)
P1 C8 H8A 103.6
Si1 C8 H8A 103.6
Si2 C8 H8A 103.6
Si1 C9 H9A 109.5
Si1 C9 H9B 109.5
H9A C9 H9B 109.5
Si1 C9 H9C 109.5
H9A C9 H9C 109.5
H9B C9 H9C 109.5
Si1 C10 H10A 109.5
Si1 C10 H10B 109.5
H10A C10 H10B 109.5
Si1 C10 H10C 109.5
H10A C10 H10C 109.5
H10B C10 H10C 109.5
Si1 C11 H11A 109.5
Si1 C11 H11B 109.5
H11A C11 H11B 109.5
Si1 C11 H11C 109.5
H11A C11 H11C 109.5
H11B C11 H11C 109.5
Si2 C12 H12A 109.5
Si2 C12 H12B 109.5
H12A C12 H12B 109.5
Si2 C12 H12C 109.5
H12A C12 H12C 109.5
H12B C12 H12C 109.5
Si2 C13 H13A 109.5
Si2 C13 H13B 109.5
H13A C13 H13B 109.5
Si2 C13 H13C 109.5
H13A C13 H13C 109.5
H13B C13 H13C 109.5
Si2 C14 H14C 109.5
Si2 C14 H14B 109.5
H14C C14 H14B 109.5
Si2 C14 H14A 109.5
H14C C14 H14A 109.5
H14B C14 H14A 109.5
O3 C15 W1 179.6(4)
O4 C16 W1 178.4(5)
O5 C17 W1 177.4(4)
O6 C18 W1 178.4(5)
O7 C19 W1 177.3(4)
O9 C20 N2 127.2(5)
O9 C20 O8 118.7(5)
N2 C20 O8 114.1(4)
N2 C21 C22 111.9(4)
N2 C21 C23 111.6(4)
C22 C21 C23 111.0(5)
N2 C21 H21A 107.3
C22 C21 H21A 107.3
C23 C21 H21A 107.3
C21 C22 H22A 109.5
C21 C22 H22B 109.5
H22A C22 H22B 109.5
C21 C22 H22C 109.5
H22A C22 H22C 109.5
H22B C22 H22C 109.5
C21 C23 H23C 109.5
C21 C23 H23B 109.5
H23C C23 H23B 109.5
C21 C23 H23A 109.5
H23C C23 H23A 109.5
H23B C23 H23A 109.5
N2 C24 C25 112.2(5)
N2 C24 C26 110.9(4)
C25 C24 C26 112.9(4)
N2 C24 H24A 106.8
C25 C24 H24A 106.8
C26 C24 H24A 106.8
C24 C25 H25A 109.5
C24 C25 H25B 109.5
H25A C25 H25B 109.5
C24 C25 H25C 109.5
H25A C25 H25C 109.5
H25B C25 H25C 109.5
C24 C26 H26C 109.5
C24 C26 H26B 109.5
H26C C26 H26B 109.5
C24 C26 H26A 109.5
H26C C26 H26A 109.5
H26B C26 H26A 109.5
P2 C27 Si4 111.6(2)
P2 C27 Si3 115.6(3)
Si4 C27 Si3 117.0(2)
P2 C27 H27A 103.5
Si4 C27 H27A 103.5
Si3 C27 H27A 103.5
Si3 C28 H28A 109.5
Si3 C28 H28B 109.5
H28A C28 H28B 109.5
Si3 C28 H28C 109.5
H28A C28 H28C 109.5
H28B C28 H28C 109.5
Si3 C29 H29A 109.5
Si3 C29 H29B 109.5
H29A C29 H29B 109.5
Si3 C29 H29C 109.5
H29A C29 H29C 109.5
H29B C29 H29C 109.5
Si3 C30 H30A 109.5
Si3 C30 H30B 109.5
H30A C30 H30B 109.5
Si3 C30 H30C 109.5
H30A C30 H30C 109.5
H30B C30 H30C 109.5
Si4 C31 H31A 109.5
Si4 C31 H31B 109.5
H31A C31 H31B 109.5
Si4 C31 H31C 109.5
H31A C31 H31C 109.5
H31B C31 H31C 109.5
Si4 C32 H32A 109.5
Si4 C32 H32B 109.5
H32A C32 H32B 109.5
Si4 C32 H32C 109.5
H32A C32 H32C 109.5
H32B C32 H32C 109.5
Si4 C33 H33C 109.5
Si4 C33 H33B 109.5
H33C C33 H33B 109.5
Si4 C33 H33A 109.5
H33C C33 H33A 109.5
H33B C33 H33A 109.5
O10 C34 W2 178.7(6)
O11 C35 W2 175.6(5)
O12 C36 W2 177.7(4)
O13 C37 W2 178.6(5)
O14 C38 W2 177.3(4)
C1 N1 C2 122.8(4)
C1 N1 C5 119.2(4)
C2 N1 C5 117.9(3)
C20 N2 C21 123.5(4)
C20 N2 C24 119.0(4)
C21 N2 C24 117.2(4)
C1 O1 P1 117.5(3)
C1 O2 H2 109.5
C20 O8 P2 117.5(3)
C20 O9 H9 109.5
O1 P1 C8 100.11(17)
O1 P1 W1 118.29(10)
C8 P1 W1 119.85(16)
O1 P1 HP1 98.5(19)
C8 P1 HP1 105.0(16)
W1 P1 HP1 112.2(16)
O8 P2 C27 99.22(18)
O8 P2 W2 118.84(14)
C27 P2 W2 117.97(15)
O8 P2 HP2 107.8(16)
C27 P2 HP2 98.1(18)
W2 P2 HP2 112.3(17)
C11 Si1 C9 109.6(2)
C11 Si1 C10 110.3(2)
C9 Si1 C10 106.6(2)
C11 Si1 C8 110.3(2)
C9 Si1 C8 108.31(18)
C10 Si1 C8 111.6(2)
C12 Si2 C14 105.6(2)
C12 Si2 C13 109.8(2)
C14 Si2 C13 111.4(2)
C12 Si2 C8 107.5(2)
C14 Si2 C8 111.25(18)
C13 Si2 C8 111.1(2)
C28 Si3 C30 105.9(3)
C28 Si3 C29 109.1(2)
C30 Si3 C29 111.1(2)
C28 Si3 C27 113.7(2)
C30 Si3 C27 106.8(2)
C29 Si3 C27 110.2(2)
C33 Si4 C32 107.4(2)
C33 Si4 C31 110.2(2)
C32 Si4 C31 110.4(2)
C33 Si4 C27 108.1(2)
C32 Si4 C27 111.1(2)
C31 Si4 C27 109.6(2)
C17 W1 C15 91.8(2)
C17 W1 C16 88.34(19)
C15 W1 C16 90.22(17)
C17 W1 C19 178.23(17)
C15 W1 C19 89.2(2)
C16 W1 C19 90.14(19)
C17 W1 C18 90.26(19)
C15 W1 C18 90.39(17)
C16 W1 C18 178.49(19)
C19 W1 C18 91.25(19)
C17 W1 P1 91.76(13)
C15 W1 P1 176.46(16)
C16 W1 P1 90.04(12)
C19 W1 P1 87.32(13)
C18 W1 P1 89.43(12)
C34 W2 C36 89.06(19)
C34 W2 C35 88.8(2)
C36 W2 C35 88.2(2)
C34 W2 C37 90.8(2)
C36 W2 C37 92.1(2)
C35 W2 C37 179.4(2)
C34 W2 C38 91.20(19)
C36 W2 C38 177.9(2)
C35 W2 C38 89.7(2)
C37 W2 C38 89.9(2)
C34 W2 P2 177.39(17)
C36 W2 P2 90.04(13)
C35 W2 P2 88.74(15)
C37 W2 P2 91.72(14)
C38 W2 P2 89.60(13)

loop_
_geom_bond_atom_site_label_1
_geom_bond_atom_site_label_2
_geom_bond_distance
C1 O2 1.219(5)
C1 N1 1.344(5)
C1 O1 1.368(5)
C2 N1 1.477(5)
C2 C4 1.524(5)
C2 C3 1.526(6)
C2 H2A 1.0000
C3 H3A 0.9800
C3 H3B 0.9800
C3 H3C 0.9800
C4 H4C 0.9800
C4 H4B 0.9800
C4 H4A 0.9800
C5 N1 1.482(6)
C5 C6 1.523(7)
C5 C7 1.524(5)
C5 H5A 1.0000
C6 H6A 0.9800
C6 H6B 0.9800
C6 H6C 0.9800
C7 H7C 0.9800
C7 H7B 0.9800
C7 H7A 0.9800
C8 P1 1.807(4)
C8 Si1 1.892(4)
C8 Si2 1.911(4)
C8 H8A 1.0000
C9 Si1 1.868(4)
C9 H9A 0.9800
C9 H9B 0.9800
C9 H9C 0.9800
C10 Si1 1.871(5)
C10 H10A 0.9800
C10 H10B 0.9800
C10 H10C 0.9800
C11 Si1 1.860(6)
C11 H11A 0.9800
C11 H11B 0.9800
C11 H11C 0.9800
C12 Si2 1.863(5)
C12 H12A 0.9800
C12 H12B 0.9800
C12 H12C 0.9800
C13 Si2 1.881(5)
C13 H13A 0.9800
C13 H13B 0.9800
C13 H13C 0.9800
C14 Si2 1.867(4)
C14 H14C 0.9800
C14 H14B 0.9800
C14 H14A 0.9800
C15 O3 1.149(5)
C15 W1 2.008(5)
C16 O4 1.147(5)
C16 W1 2.041(5)
C17 O5 1.152(6)
C17 W1 2.007(6)
C18 O6 1.135(5)
C18 W1 2.052(5)
C19 O7 1.146(6)
C19 W1 2.046(6)
C20 O9 1.222(5)
C20 N2 1.306(6)
C20 O8 1.396(5)
C21 N2 1.473(6)
C21 C22 1.515(8)
C21 C23 1.531(6)
C21 H21A 1.0000
C22 H22A 0.9800
C22 H22B 0.9800
C22 H22C 0.9800
C23 H23C 0.9800
C23 H23B 0.9800
C23 H23A 0.9800
C24 N2 1.487(5)
C24 C25 1.506(7)
C24 C26 1.535(6)
C24 H24A 1.0000
C25 H25A 0.9800
C25 H25B 0.9800
C25 H25C 0.9800
C26 H26C 0.9800
C26 H26B 0.9800
C26 H26A 0.9800
C27 P2 1.813(4)
C27 Si4 1.904(5)
C27 Si3 1.907(5)
C27 H27A 1.0000
C28 Si3 1.866(6)
C28 H28A 0.9800
C28 H28B 0.9800
C28 H28C 0.9800
C29 Si3 1.871(4)
C29 H29A 0.9800
C29 H29B 0.9800
C29 H29C 0.9800
C30 Si3 1.866(4)
C30 H30A 0.9800
C30 H30B 0.9800
C30 H30C 0.9800
C31 Si4 1.871(4)
C31 H31A 0.9800
C31 H31B 0.9800
C31 H31C 0.9800
C32 Si4 1.864(5)
C32 H32A 0.9800
C32 H32B 0.9800
C32 H32C 0.9800
C33 Si4 1.855(5)
C33 H33C 0.9800
C33 H33B 0.9800
C33 H33A 0.9800
C34 O10 1.158(6)
C34 W2 1.989(5)
C35 O11 1.144(7)
C35 W2 2.032(6)
C36 O12 1.146(5)
C36 W2 2.025(5)
C37 O13 1.139(6)
C37 W2 2.039(6)
C38 O14 1.145(5)
C38 W2 2.061(5)
O1 P1 1.672(3)
O2 H2 0.8400
O8 P2 1.663(3)
O9 H9 0.8400
P1 W1 2.4755(11)
P1 HP1 1.47(4)
P2 W2 2.4725(13)
P2 HP2 1.48(4)

loop_
_geom_torsion_atom_site_label_1
_geom_torsion_atom_site_label_2
_geom_torsion_atom_site_label_3
_geom_torsion_atom_site_label_4
_geom_torsion
O2 C1 N1 C2 177.4(4)
O1 C1 N1 C2 -0.7(6)
O2 C1 N1 C5 1.0(7)
O1 C1 N1 C5 -177.1(4)
C4 C2 N1 C1 -114.9(5)
C3 C2 N1 C1 119.3(5)
C4 C2 N1 C5 61.6(6)
C3 C2 N1 C5 -64.2(5)
C6 C5 N1 C1 -65.0(5)
C7 C5 N1 C1 62.5(6)
C6 C5 N1 C2 118.5(4)
C7 C5 N1 C2 -114.1(4)
O9 C20 N2 C21 -174.2(5)
O8 C20 N2 C21 5.9(7)
O9 C20 N2 C24 -0.3(8)
O8 C20 N2 C24 179.8(4)
C22 C21 N2 C20 -121.5(5)
C23 C21 N2 C20 113.4(5)
C22 C21 N2 C24 64.5(5)
C23 C21 N2 C24 -60.6(6)
C25 C24 N2 C20 -66.2(6)
C26 C24 N2 C20 61.2(7)
C25 C24 N2 C21 108.2(5)
C26 C24 N2 C21 -124.5(5)
O2 C1 O1 P1 -10.5(6)
N1 C1 O1 P1 167.6(3)
O9 C20 O8 P2 -21.3(6)
N2 C20 O8 P2 158.6(4)
C1 O1 P1 C8 165.1(3)
C1 O1 P1 W1 -62.8(3)
Si1 C8 P1 O1 -107.3(2)
Si2 C8 P1 O1 29.5(3)
Si1 C8 P1 W1 121.57(18)
Si2 C8 P1 W1 -101.6(2)
C20 O8 P2 C27 169.4(4)
C20 O8 P2 W2 -61.5(4)
Si4 C27 P2 O8 -98.3(3)
Si3 C27 P2 O8 38.6(3)
Si4 C27 P2 W2 131.98(17)
Si3 C27 P2 W2 -91.1(2)
P1 C8 Si1 C11 62.9(3)
Si2 C8 Si1 C11 -73.1(3)
P1 C8 Si1 C9 -57.1(3)
Si2 C8 Si1 C9 167.0(3)
P1 C8 Si1 C10 -174.2(2)
Si2 C8 Si1 C10 49.9(4)
P1 C8 Si2 C12 157.3(3)
Si1 C8 Si2 C12 -69.2(3)
P1 C8 Si2 C14 42.1(4)
Si1 C8 Si2 C14 175.6(3)
P1 C8 Si2 C13 -82.6(3)
Si1 C8 Si2 C13 50.9(3)
P2 C27 Si3 C28 31.1(3)
Si4 C27 Si3 C28 165.7(2)
P2 C27 Si3 C30 147.5(3)
Si4 C27 Si3 C30 -77.9(3)
P2 C27 Si3 C29 -91.8(3)
Si4 C27 Si3 C29 42.8(3)
P2 C27 Si4 C33 -60.3(3)
Si3 C27 Si4 C33 163.5(2)
P2 C27 Si4 C32 -177.9(2)
Si3 C27 Si4 C32 45.8(3)
P2 C27 Si4 C31 59.8(3)
Si3 C27 Si4 C31 -76.4(3)
O5 C17 W1 C15 20(9)
O5 C17 W1 C16 -70(9)
O5 C17 W1 C19 -101(10)
O5 C17 W1 C18 111(9)
O5 C17 W1 P1 -160(9)
O3 C15 W1 C17 47(100)
O3 C15 W1 C16 136(100)
O3 C15 W1 C19 -134(100)
O3 C15 W1 C18 -43(100)
O3 C15 W1 P1 -130(100)
O4 C16 W1 C17 4(15)
O4 C16 W1 C15 -88(15)
O4 C16 W1 C19 -177(100)
O4 C16 W1 C18 26(20)
O4 C16 W1 P1 96(15)
O7 C19 W1 C17 40(13)
O7 C19 W1 C15 -81(9)
O7 C19 W1 C16 9(9)
O7 C19 W1 C18 -171(9)
O7 C19 W1 P1 99(9)
O6 C18 W1 C17 23(16)
O6 C18 W1 C15 115(16)
O6 C18 W1 C16 1(21)
O6 C18 W1 C19 -156(16)
O6 C18 W1 P1 -68(16)
O1 P1 W1 C17 -94.84(19)
C8 P1 W1 C17 27.8(2)
O1 P1 W1 C15 83(2)
C8 P1 W1 C15 -155(2)
O1 P1 W1 C16 176.8(2)
C8 P1 W1 C16 -60.6(2)
O1 P1 W1 C19 86.68(19)
C8 P1 W1 C19 -150.7(2)
O1 P1 W1 C18 -4.6(2)
C8 P1 W1 C18 118.0(2)
O10 C34 W2 C36 -60(22)
O10 C34 W2 C35 28(22)
O10 C34 W2 C37 -153(22)
O10 C34 W2 C38 118(22)
O10 C34 W2 P2 9(25)
O12 C36 W2 C34 69(11)
O12 C36 W2 C35 -19(11)
O12 C36 W2 C37 160(11)
O12 C36 W2 C38 -28(14)
O12 C36 W2 P2 -108(11)
O11 C35 W2 C34 -127(7)
O11 C35 W2 C36 -37(7)
O11 C35 W2 C37 -166(21)
O11 C35 W2 C38 142(7)
O11 C35 W2 P2 53(7)
O13 C37 W2 C34 -9(19)
O13 C37 W2 C36 -98(19)
O13 C37 W2 C35 30(34)
O13 C37 W2 C38 82(19)
O13 C37 W2 P2 171(100)
O14 C38 W2 C34 -39(10)
O14 C38 W2 C36 58(13)
O14 C38 W2 C35 50(10)
O14 C38 W2 C37 -130(10)
O14 C38 W2 P2 138(10)
O8 P2 W2 C34 -172(3)
C27 P2 W2 C34 -52(3)
O8 P2 W2 C36 -101.9(2)
C27 P2 W2 C36 18.1(3)
O8 P2 W2 C35 169.86(19)
C27 P2 W2 C35 -70.2(2)
O8 P2 W2 C37 -9.77(19)
C27 P2 W2 C37 110.2(2)
O8 P2 W2 C38 80.1(2)
C27 P2 W2 C38 -159.9(3)
